data_4076223
loop_
_publ_author_name
'Cheung, Mak-Shuen'
'Chan, Hoi-Shan'
'Xie, Zuowei'

_publ_section_title
;
 Synthesis, Structural Characterization, and Reactivity of 13-Vertex
 Lanthanacarboranes Bearing \h7-arachno-Carboranyl Ligands
;
_journal_issue 18
_journal_name_full Organometallics
_journal_page_first 4468
_journal_paper_doi 10.1021/om050417j
_journal_volume 24
_journal_year 2005
_chemical_formula_sum 'C28 H72 B20 N8 Na2 Y2'
_chemical_formula_weight 960.94
_chemical_name_systematic
; 
 ? 
;
_space_group_IT_number 14
_symmetry_cell_setting monoclinic
_symmetry_space_group_name_Hall '-P 2ybc'
_symmetry_space_group_name_H-M 'P 1 21/c 1'
_atom_sites_solution_hydrogens geom
_atom_sites_solution_primary direct
_atom_sites_solution_secondary difmap
_audit_creation_method SHELXL-97
_cell_angle_alpha 90.00
_cell_angle_beta 95.701(2)
_cell_angle_gamma 90.00
_cell_formula_units_Z 2
_cell_length_a 12.5836(12)
_cell_length_b 10.5013(10)
_cell_length_c 18.4735(17)
_cell_measurement_temperature 293(2)
_cell_volume 2429.1(4)
_computing_cell_refinement 'BRUKER SMART CCD DIFFRACTOMETER'
_computing_data_collection 'BRUKER SMART CCD DIFFRACTOMETER'
_computing_data_reduction 'BRUKER SMART CCD DIFFRACTOMETER'
_computing_molecular_graphics 'SIEMENS SHELXTL'
_computing_publication_material 'SIEMENS SHELXTL'
_computing_structure_refinement 'SHELXL-97 (Sheldrick, 1997)'
_computing_structure_solution 'SHELXS-97 (Sheldrick, 1990)'
_diffrn_ambient_temperature 293(2)
_diffrn_measured_fraction_theta_full 0.997
_diffrn_measured_fraction_theta_max 0.997
_diffrn_measurement_device_type 'BRUKER SMART CCD DIFFRACTOMETER'
_diffrn_measurement_method 'OMEGA SCAN'
_diffrn_radiation_monochromator graphite
_diffrn_radiation_source 'fine-focus sealed tube'
_diffrn_radiation_type MoK\a
_diffrn_radiation_wavelength 0.71073
_diffrn_reflns_av_R_equivalents 0.0856
_diffrn_reflns_av_sigmaI/netI 0.1071
_diffrn_reflns_limit_h_max 14
_diffrn_reflns_limit_h_min -14
_diffrn_reflns_limit_k_max 12
_diffrn_reflns_limit_k_min -10
_diffrn_reflns_limit_l_max 21
_diffrn_reflns_limit_l_min -21
_diffrn_reflns_number 12936
_diffrn_reflns_theta_full 25.00
_diffrn_reflns_theta_max 25.00
_diffrn_reflns_theta_min 2.22
_exptl_absorpt_coefficient_mu 2.428
_exptl_absorpt_correction_T_max 1.000
_exptl_absorpt_correction_T_min 0.571
_exptl_absorpt_correction_type SADABS
_exptl_crystal_colour 'pale yellow'
_exptl_crystal_density_diffrn 1.314
_exptl_crystal_density_method 'not measured'
_exptl_crystal_description block
_exptl_crystal_F_000 992
_exptl_crystal_size_max 0.50
_exptl_crystal_size_mid 0.30
_exptl_crystal_size_min 0.30
_refine_diff_density_max 1.125
_refine_diff_density_min -0.509
_refine_diff_density_rms 0.095
_refine_ls_extinction_method none
_refine_ls_goodness_of_fit_ref 0.927
_refine_ls_hydrogen_treatment riding
_refine_ls_matrix_type full
_refine_ls_number_parameters 311
_refine_ls_number_reflns 4270
_refine_ls_number_restraints 0
_refine_ls_restrained_S_all 0.927
_refine_ls_R_factor_all 0.0904
_refine_ls_R_factor_gt 0.0529
_refine_ls_shift/su_max 0.001
_refine_ls_shift/su_mean 0.000
_refine_ls_structure_factor_coef Fsqd
_refine_ls_weighting_details 'calc w=1/[\s^2^(Fo^2^)+(0.0620P)^2^+0.0000P] where P=(Fo^2^+2Fc^2^)/3'
_refine_ls_weighting_scheme calc
_refine_ls_wR_factor_gt 0.1214
_refine_ls_wR_factor_ref 0.1305
_reflns_number_gt 2648
_reflns_number_total 4270
_reflns_threshold_expression >2sigma(I)
_cod_data_source_file tom050489si20050526_050851.cif
_cod_data_source_block 6
_cod_depositor_comments
;
The following automatic conversions were performed:

'_symmetry_cell_setting' tag value 'MONCLINIC' was replaced with
'monoclinic' value as specified in the replacement file
'/home/robertas/cod-tools/perl-scripts/inputs/replacement_values.lst'.

Automatic conversion script
Id: cif_fix_values 3143 2015-03-26 13:38:13Z robertas 
;
_cod_original_sg_symbol_H-M P2(1)/c
_cod_database_code 4076223

loop_
_symmetry_equiv_pos_as_xyz
'x, y, z'
'-x, y+1/2, -z+1/2'
'-x, -y, -z'
'x, -y-1/2, z-1/2'

loop_
_atom_site_label
_atom_site_type_symbol
_atom_site_fract_x
_atom_site_fract_y
_atom_site_fract_z
_atom_site_U_iso_or_equiv
_atom_site_adp_type
_atom_site_occupancy
_atom_site_symmetry_multiplicity
_atom_site_calc_flag
_atom_site_refinement_flags
Y1 Y 0.61148(4) 0.43322(5) 0.57237(3) 0.02877(18) Uani 1 1 d .
Na1 Na 1.02371(17) 0.6558(2) 0.58133(13) 0.0481(6) Uani 1 1 d .
N5 N 0.6296(4) 0.4379(5) 0.7133(2) 0.0442(12) Uani 1 1 d .
N4 N 0.6482(3) 0.1770(4) 0.5782(2) 0.0392(12) Uani 1 1 d .
N1 N 1.0503(5) 0.8856(6) 0.5713(4) 0.0741(19) Uani 1 1 d .
C21 C 1.0589(5) 0.9890(7) 0.5865(4) 0.0555(18) Uani 1 1 d .
B8 B 0.6193(5) 0.4764(6) 0.4286(4) 0.0351(16) Uani 1 1 d .
C9 C 0.6384(5) 0.5738(6) 0.7309(3) 0.0495(16) Uani 1 1 d .
H9A H 0.6519 0.5835 0.7832 0.059 Uiso 1 1 calc R
H9B H 0.5709 0.6150 0.7156 0.059 Uiso 1 1 calc R
C2 C 0.6899(4) 0.3648(5) 0.4674(3) 0.0325(13) Uani 1 1 d .
N2 N 1.0280(5) 0.7198(6) 0.7179(3) 0.0740(18) Uani 1 1 d .
C3 C 0.6794(5) 0.2240(5) 0.4477(3) 0.0433(15) Uani 1 1 d .
H3A H 0.6426 0.2162 0.3993 0.052 Uiso 1 1 calc R
H3B H 0.7503 0.1881 0.4467 0.052 Uiso 1 1 calc R
C4 C 0.6194(5) 0.1475(5) 0.5004(3) 0.0447(15) Uani 1 1 d .
H4A H 0.5435 0.1623 0.4890 0.054 Uiso 1 1 calc R
H4B H 0.6324 0.0577 0.4927 0.054 Uiso 1 1 calc R
C5 C 0.7223(4) 0.6097(5) 0.6145(3) 0.0360(14) Uani 1 1 d .
C7 C 0.7591(5) 0.1341(6) 0.5993(4) 0.0548(17) Uani 1 1 d .
H7A H 0.7615 0.0427 0.5993 0.082 Uiso 1 1 calc R
H7B H 0.7826 0.1652 0.6471 0.082 Uiso 1 1 calc R
H7C H 0.8051 0.1665 0.5651 0.082 Uiso 1 1 calc R
C23 C 0.9775(6) 0.8008(7) 0.7371(4) 0.0551(18) Uani 1 1 d .
B3 B 0.7977(5) 0.4155(6) 0.5140(3) 0.0333(15) Uani 1 1 d .
B6 B 0.6501(5) 0.6890(6) 0.5562(4) 0.0400(17) Uani 1 1 d .
C6 C 0.5788(5) 0.1018(5) 0.6214(4) 0.0583(18) Uani 1 1 d .
H6A H 0.5984 0.0135 0.6198 0.087 Uiso 1 1 calc R
H6B H 0.5057 0.1118 0.6018 0.087 Uiso 1 1 calc R
H6C H 0.5869 0.1308 0.6710 0.087 Uiso 1 1 calc R
C10 C 0.7253(5) 0.3678(7) 0.7443(3) 0.065(2) Uani 1 1 d .
H10A H 0.7296 0.3712 0.7965 0.098 Uiso 1 1 calc R
H10B H 0.7880 0.4060 0.7280 0.098 Uiso 1 1 calc R
H10C H 0.7205 0.2806 0.7287 0.098 Uiso 1 1 calc R
B10 B 0.8209(5) 0.5881(6) 0.4814(4) 0.0376(17) Uani 1 1 d .
C8 C 0.7270(5) 0.6403(6) 0.6947(3) 0.0495(16) Uani 1 1 d .
H8A H 0.7206 0.7316 0.7009 0.059 Uiso 1 1 calc R
H8B H 0.7957 0.6140 0.7185 0.059 Uiso 1 1 calc R
B4 B 0.8113(5) 0.5235(6) 0.5811(4) 0.0338(16) Uani 1 1 d .
B11 B 0.7901(5) 0.6927(7) 0.5632(4) 0.0423(17) Uani 1 1 d .
B12 B 0.7214(5) 0.7186(7) 0.4799(4) 0.0455(18) Uani 1 1 d .
C11 C 0.5358(5) 0.3851(7) 0.7444(3) 0.0600(19) Uani 1 1 d .
H11A H 0.5468 0.3893 0.7965 0.090 Uiso 1 1 calc R
H11B H 0.5259 0.2980 0.7295 0.090 Uiso 1 1 calc R
H11C H 0.4736 0.4336 0.7275 0.090 Uiso 1 1 calc R
B7 B 0.6007(5) 0.6252(6) 0.4685(4) 0.0356(15) Uani 1 1 d .
C22 C 1.0655(6) 1.1205(7) 0.6066(4) 0.074(2) Uani 1 1 d .
H22A H 0.9979 1.1608 0.5935 0.111 Uiso 1 1 calc R
H22B H 1.1196 1.1614 0.5818 0.111 Uiso 1 1 calc R
H22C H 1.0834 1.1274 0.6582 0.111 Uiso 1 1 calc R
C24 C 0.9157(6) 0.9032(7) 0.7614(5) 0.089(3) Uani 1 1 d .
H24A H 0.9176 0.9006 0.8135 0.134 Uiso 1 1 calc R
H24B H 0.8431 0.8953 0.7403 0.134 Uiso 1 1 calc R
H24C H 0.9446 0.9827 0.7469 0.134 Uiso 1 1 calc R
B9 B 0.7586(5) 0.4546(7) 0.4191(4) 0.0410(17) Uani 1 1 d .
B13 B 0.7051(5) 0.6073(6) 0.4107(4) 0.0386(17) Uani 1 1 d .
H6D H 0.613(4) 0.775(4) 0.578(2) 0.035(13) Uiso 1 1 d .
H8C H 0.555(4) 0.445(4) 0.390(3) 0.043(15) Uiso 1 1 d .
H9C H 0.799(4) 0.419(4) 0.373(3) 0.030(13) Uiso 1 1 d .
H10D H 0.898(4) 0.611(4) 0.470(3) 0.034(13) Uiso 1 1 d .
H13A H 0.707(3) 0.654(4) 0.356(2) 0.025(12) Uiso 1 1 d .
H3C H 0.860(4) 0.350(4) 0.519(2) 0.020(12) Uiso 1 1 d .
H12A H 0.735(4) 0.826(5) 0.460(3) 0.041(15) Uiso 1 1 d .
H11D H 0.844(4) 0.764(5) 0.588(3) 0.044(15) Uiso 1 1 d .
H4C H 0.880(4) 0.502(5) 0.621(3) 0.058(17) Uiso 1 1 d .
H7D H 0.530(5) 0.682(5) 0.439(3) 0.068(19) Uiso 1 1 d .

loop_
_atom_site_aniso_label
_atom_site_aniso_U_11
_atom_site_aniso_U_22
_atom_site_aniso_U_33
_atom_site_aniso_U_23
_atom_site_aniso_U_13
_atom_site_aniso_U_12
Y1 0.0180(3) 0.0379(3) 0.0299(3) 0.0014(3) 0.00021(18) -0.0007(3)
Na1 0.0318(13) 0.0557(15) 0.0571(15) -0.0022(12) 0.0051(11) -0.0010(11)
N5 0.038(3) 0.064(3) 0.031(3) 0.003(3) 0.002(2) 0.008(3)
N4 0.028(3) 0.041(3) 0.047(3) 0.007(2) -0.001(2) 0.001(2)
N1 0.064(4) 0.053(4) 0.106(6) -0.001(4) 0.007(4) 0.003(3)
C21 0.052(4) 0.053(4) 0.063(5) 0.008(4) 0.010(3) 0.004(4)
B8 0.018(3) 0.047(4) 0.040(4) -0.001(3) 0.000(3) 0.000(3)
C9 0.035(3) 0.075(5) 0.039(3) -0.014(3) 0.003(3) -0.001(3)
C2 0.025(3) 0.039(3) 0.033(3) -0.003(3) -0.002(2) 0.000(2)
N2 0.062(4) 0.086(5) 0.075(5) -0.016(4) 0.013(3) -0.012(4)
C3 0.040(4) 0.048(4) 0.041(4) -0.009(3) 0.001(3) 0.002(3)
C4 0.039(4) 0.035(4) 0.059(4) -0.005(3) 0.000(3) 0.002(3)
C5 0.024(3) 0.043(3) 0.041(3) -0.006(3) 0.000(3) -0.005(2)
C7 0.042(4) 0.054(4) 0.068(5) 0.010(3) 0.001(3) 0.005(3)
C23 0.058(5) 0.058(5) 0.049(4) -0.006(4) 0.005(4) -0.017(4)
B3 0.020(3) 0.046(4) 0.034(4) 0.008(3) 0.005(3) 0.006(3)
B6 0.030(4) 0.034(4) 0.057(5) -0.004(3) 0.008(3) -0.005(3)
C6 0.060(4) 0.046(4) 0.070(5) 0.019(3) 0.012(4) 0.002(3)
C10 0.061(5) 0.087(5) 0.044(4) 0.008(4) -0.005(3) 0.020(4)
B10 0.010(3) 0.053(5) 0.050(4) 0.007(3) 0.003(3) -0.007(3)
C8 0.042(4) 0.062(4) 0.042(4) -0.014(3) -0.004(3) -0.005(3)
B4 0.018(3) 0.043(4) 0.038(4) 0.005(3) -0.006(3) -0.004(3)
B11 0.024(4) 0.040(4) 0.062(5) -0.003(4) 0.001(3) -0.004(3)
B12 0.020(4) 0.048(4) 0.070(5) 0.008(4) 0.007(3) -0.005(3)
C11 0.056(5) 0.080(5) 0.044(4) 0.009(3) 0.007(3) -0.003(4)
B7 0.022(3) 0.043(4) 0.043(4) 0.002(3) 0.004(3) -0.002(3)
C22 0.075(6) 0.067(5) 0.082(6) -0.005(4) 0.020(4) -0.011(4)
C24 0.076(6) 0.064(5) 0.130(8) -0.026(5) 0.021(5) -0.007(4)
B9 0.028(4) 0.056(5) 0.038(4) 0.008(3) 0.003(3) 0.002(3)
B13 0.018(3) 0.053(4) 0.045(4) 0.014(3) 0.004(3) -0.003(3)

loop_
_atom_type_symbol
_atom_type_description
_atom_type_scat_dispersion_real
_atom_type_scat_dispersion_imag
_atom_type_scat_source
C C 0.0033 0.0016 'International Tables Vol C Tables 4.2.6.8 and 6.1.1.4'
H H 0.0000 0.0000 'International Tables Vol C Tables 4.2.6.8 and 6.1.1.4'
B B 0.0013 0.0007 'International Tables Vol C Tables 4.2.6.8 and 6.1.1.4'
N N 0.0061 0.0033 'International Tables Vol C Tables 4.2.6.8 and 6.1.1.4'
Na Na 0.0362 0.0249 'International Tables Vol C Tables 4.2.6.8 and 6.1.1.4'
Y Y -2.7962 3.5667 'International Tables Vol C Tables 4.2.6.8 and 6.1.1.4'

loop_
_geom_angle_atom_site_label_1
_geom_angle_atom_site_label_2
_geom_angle_atom_site_label_3
_geom_angle
_geom_angle_site_symmetry_1
_geom_angle_site_symmetry_3
C2 Y1 C5 102.88(19) . .
C2 Y1 N5 145.53(16) . .
C5 Y1 N5 70.71(18) . .
C2 Y1 B4 72.05(19) . .
C5 Y1 B4 36.45(19) . .
N5 Y1 B4 86.82(18) . .
C2 Y1 B3 36.79(18) . .
C5 Y1 B3 71.42(19) . .
N5 Y1 B3 114.34(16) . .
B4 Y1 B3 36.5(2) . .
C2 Y1 B8 35.92(18) . .
C5 Y1 B8 96.42(19) . .
N5 Y1 B8 167.12(18) . .
B4 Y1 B8 82.8(2) . .
B3 Y1 B8 59.89(18) . .
C2 Y1 N4 69.62(16) . .
C5 Y1 N4 131.08(15) . .
N5 Y1 N4 88.91(15) . .
B4 Y1 N4 101.10(17) . .
B3 Y1 N4 78.26(17) . .
B8 Y1 N4 100.48(17) . .
C2 Y1 B6 96.6(2) . .
C5 Y1 B6 34.79(19) . .
N5 Y1 B6 95.27(19) . .
B4 Y1 B6 59.1(2) . .
B3 Y1 B6 81.6(2) . .
B8 Y1 B6 72.9(2) . .
N4 Y1 B6 159.31(17) . .
C2 Y1 B7 100.25(19) . 3_666
C5 Y1 B7 140.54(19) . 3_666
N5 Y1 B7 105.34(17) . 3_666
B4 Y1 B7 165.7(2) . 3_666
B3 Y1 B7 137.04(19) . 3_666
B8 Y1 B7 84.11(19) . 3_666
N4 Y1 B7 86.97(17) . 3_666
B6 Y1 B7 111.2(2) . 3_666
C2 Y1 B7 69.58(19) . .
C5 Y1 B7 69.54(19) . .
N5 Y1 B7 132.35(18) . .
B4 Y1 B7 76.44(19) . .
B3 Y1 B7 75.95(19) . .
B8 Y1 B7 37.3(2) . .
N4 Y1 B7 137.69(17) . .
B6 Y1 B7 38.1(2) . .
B7 Y1 B7 89.58(19) 3_666 .
C2 Y1 B8 124.19(18) . 3_666
C5 Y1 B8 106.46(18) . 3_666
N5 Y1 B8 89.36(16) . 3_666
B4 Y1 B8 141.02(18) . 3_666
B3 Y1 B8 152.59(18) . 3_666
B8 Y1 B8 93.98(18) . 3_666
N4 Y1 B8 117.61(16) . 3_666
B6 Y1 B8 82.76(19) . 3_666
B7 Y1 B8 34.61(19) 3_666 3_666
B7 Y1 B8 77.83(18) . 3_666
C2 Y1 Y1 83.06(12) . 3_666
C5 Y1 Y1 107.26(13) . 3_666
N5 Y1 Y1 131.41(10) . 3_666
B4 Y1 Y1 121.09(14) . 3_666
B3 Y1 Y1 110.10(13) . 3_666
B8 Y1 Y1 50.69(13) . 3_666
N4 Y1 Y1 118.97(9) . 3_666
B6 Y1 Y1 72.54(14) . 3_666
B7 Y1 Y1 44.86(14) 3_666 3_666
B7 Y1 Y1 44.72(13) . 3_666
B8 Y1 Y1 43.29(13) 3_666 3_666
N1 Na1 N2 80.2(2) . .
N1 Na1 B11 90.2(2) . .
N2 Na1 B11 90.0(2) . .
N1 Na1 B9 104.6(2) . 3_766
N2 Na1 B9 99.9(2) . 3_766
B11 Na1 B9 163.3(2) . 3_766
N1 Na1 B4 125.7(2) . .
N2 Na1 B4 93.1(2) . .
B11 Na1 B4 35.57(18) . .
B9 Na1 B4 129.6(2) 3_766 .
N1 Na1 B10 107.1(2) . .
N2 Na1 B10 125.2(2) . .
B11 Na1 B10 37.40(19) . .
B9 Na1 B10 128.1(2) 3_766 .
B4 Na1 B10 37.85(17) . .
N1 Na1 B3 94.8(2) . 3_766
N2 Na1 B3 132.0(2) . 3_766
B11 Na1 B3 137.9(2) . 3_766
B9 Na1 B3 34.91(17) 3_766 3_766
B4 Na1 B3 125.75(19) . 3_766
B10 Na1 B3 102.07(18) . 3_766
C9 N5 C11 109.0(5) . .
C9 N5 C10 111.0(5) . .
C11 N5 C10 108.4(5) . .
C9 N5 Y1 103.8(3) . .
C11 N5 Y1 113.0(3) . .
C10 N5 Y1 111.6(4) . .
C6 N4 C4 108.2(5) . .
C6 N4 C7 106.8(4) . .
C4 N4 C7 108.9(5) . .
C6 N4 Y1 116.4(3) . .
C4 N4 Y1 98.3(3) . .
C7 N4 Y1 117.5(3) . .
C21 N1 Na1 160.9(6) . .
N1 C21 C22 177.7(8) . .
C2 B8 B7 123.8(5) . .
C2 B8 B9 56.3(3) . .
B7 B8 B9 109.1(5) . .
C2 B8 B13 109.0(4) . .
B7 B8 B13 60.3(4) . .
B9 B8 B13 57.9(4) . .
C2 B8 Y1 60.6(3) . .
B7 B8 Y1 73.6(3) . .
B9 B8 Y1 101.9(3) . .
B13 B8 Y1 112.9(4) . .
C2 B8 Y1 135.8(4) . 3_666
B7 B8 Y1 63.8(3) . 3_666
B9 B8 Y1 167.8(4) . 3_666
B13 B8 Y1 110.5(3) . 3_666
Y1 B8 Y1 86.02(18) . 3_666
N5 C9 C8 113.0(5) . .
C3 C2 B8 125.0(5) . .
C3 C2 B9 118.3(5) . .
B8 C2 B9 68.0(4) . .
C3 C2 B3 119.5(4) . .
B8 C2 B3 113.3(5) . .
B9 C2 B3 68.6(4) . .
C3 C2 Y1 117.1(4) . .
B8 C2 Y1 83.5(3) . .
B9 C2 Y1 124.5(4) . .
B3 C2 Y1 82.0(3) . .
C23 N2 Na1 122.4(6) . .
C4 C3 C2 113.4(5) . .
N4 C4 C3 115.0(5) . .
C8 C5 B6 121.4(5) . .
C8 C5 B11 119.6(5) . .
B6 C5 B11 67.2(4) . .
C8 C5 B4 122.3(5) . .
B6 C5 B4 114.3(5) . .
B11 C5 B4 69.3(4) . .
C8 C5 Y1 116.5(4) . .
B6 C5 Y1 84.8(3) . .
B11 C5 Y1 123.8(4) . .
B4 C5 Y1 81.2(3) . .
N2 C23 C24 179.2(8) . .
C2 B3 B4 129.2(5) . .
C2 B3 B9 55.4(3) . .
B4 B3 B9 123.9(5) . .
C2 B3 B10 106.6(4) . .
B4 B3 B10 65.8(4) . .
B9 B3 B10 61.7(4) . .
C2 B3 Y1 61.2(3) . .
B4 B3 Y1 71.6(3) . .
B9 B3 Y1 102.0(3) . .
B10 B3 Y1 102.9(3) . .
C2 B3 Na1 103.7(3) . 3_766
B4 B3 Na1 124.1(3) . 3_766
B9 B3 Na1 69.4(3) . 3_766
B10 B3 Na1 84.8(3) . 3_766
Y1 B3 Na1 164.3(3) . 3_766
C5 B6 B11 57.0(4) . .
C5 B6 B12 109.4(5) . .
B11 B6 B12 58.0(4) . .
C5 B6 B7 122.7(5) . .
B11 B6 B7 109.1(5) . .
B12 B6 B7 60.5(4) . .
C5 B6 Y1 60.4(3) . .
B11 B6 Y1 101.6(4) . .
B12 B6 Y1 111.5(4) . .
B7 B6 Y1 71.7(3) . .
B12 B10 B13 55.3(4) . .
B12 B10 B9 107.1(4) . .
B13 B10 B9 54.5(3) . .
B12 B10 B11 53.5(4) . .
B13 B10 B11 106.3(4) . .
B9 B10 B11 140.9(4) . .
B12 B10 B3 125.0(4) . .
B13 B10 B3 100.8(4) . .
B9 B10 B3 56.1(3) . .
B11 B10 B3 103.9(4) . .
B12 B10 B4 99.4(4) . .
B13 B10 B4 124.9(4) . .
B9 B10 B4 104.3(4) . .
B11 B10 B4 55.5(3) . .
B3 B10 B4 50.7(3) . .
B12 B10 Na1 110.9(4) . .
B13 B10 Na1 159.4(4) . .
B9 B10 Na1 142.0(4) . .
B11 B10 Na1 67.6(3) . .
B3 B10 Na1 99.8(3) . .
B4 B10 Na1 69.2(2) . .
C5 C8 C9 111.9(5) . .
C5 B4 B3 129.8(5) . .
C5 B4 B11 55.0(4) . .
B3 B4 B11 121.5(5) . .
C5 B4 B10 105.9(4) . .
B3 B4 B10 63.5(4) . .
B11 B4 B10 61.2(4) . .
C5 B4 Y1 62.4(3) . .
B3 B4 Y1 71.9(3) . .
B11 B4 Y1 102.4(3) . .
B10 B4 Y1 102.1(3) . .
C5 B4 Na1 113.0(4) . .
B3 B4 Na1 109.8(4) . .
B11 B4 Na1 70.4(3) . .
B10 B4 Na1 73.0(3) . .
Y1 B4 Na1 172.5(3) . .
C5 B11 B12 111.6(5) . .
C5 B11 B6 55.9(4) . .
B12 B11 B6 61.5(4) . .
C5 B11 B4 55.7(4) . .
B12 B11 B4 111.7(5) . .
B6 B11 B4 96.9(4) . .
C5 B11 B10 108.2(5) . .
B12 B11 B10 60.7(4) . .
B6 B11 B10 101.9(5) . .
B4 B11 B10 63.4(4) . .
C5 B11 Na1 116.5(4) . .
B12 B11 Na1 122.2(4) . .
B6 B11 Na1 170.9(4) . .
B4 B11 Na1 74.1(3) . .
B10 B11 Na1 75.0(3) . .
B11 B12 B13 124.7(5) . .
B11 B12 B6 60.5(4) . .
B13 B12 B6 115.9(5) . .
B11 B12 B7 111.3(5) . .
B13 B12 B7 60.6(4) . .
B6 B12 B7 60.7(4) . .
B11 B12 B10 65.7(4) . .
B13 B12 B10 62.7(4) . .
B6 B12 B10 104.7(5) . .
B7 B12 B10 99.2(4) . .
B8 B7 B13 61.1(4) . .
B8 B7 B12 112.8(5) . .
B13 B7 B12 57.6(4) . .
B8 B7 B6 131.3(5) . .
B13 B7 B6 111.6(5) . .
B12 B7 B6 58.8(4) . .
B8 B7 Y1 81.6(3) . 3_666
B13 B7 Y1 124.1(4) . 3_666
B12 B7 Y1 158.5(4) . 3_666
B6 B7 Y1 124.3(4) . 3_666
B8 B7 Y1 69.2(3) . .
B13 B7 Y1 110.4(4) . .
B12 B7 Y1 109.4(4) . .
B6 B7 Y1 70.2(3) . .
Y1 B7 Y1 90.42(19) 3_666 .
C2 B9 B13 111.4(5) . .
C2 B9 B8 55.7(3) . .
B13 B9 B8 61.2(4) . .
C2 B9 B3 56.1(3) . .
B13 B9 B3 111.0(5) . .
B8 B9 B3 96.2(4) . .
C2 B9 B10 107.7(5) . .
B13 B9 B10 60.9(4) . .
B8 B9 B10 101.0(4) . .
B3 B9 B10 62.3(4) . .
C2 B9 Na1 108.6(4) . 3_766
B13 B9 Na1 135.0(4) . 3_766
B8 B9 Na1 163.5(4) . 3_766
B3 B9 Na1 75.7(3) . 3_766
B10 B9 Na1 88.0(3) . 3_766
B12 B13 B9 122.8(5) . .
B12 B13 B7 61.7(4) . .
B9 B13 B7 110.2(5) . .
B12 B13 B8 114.2(5) . .
B9 B13 B8 60.9(4) . .
B7 B13 B8 58.6(4) . .
B12 B13 B10 62.0(4) . .
B9 B13 B10 64.6(4) . .
B7 B13 B10 99.4(5) . .
B8 B13 B10 103.3(4) . .

loop_
_geom_bond_atom_site_label_1
_geom_bond_atom_site_label_2
_geom_bond_distance
_geom_bond_site_symmetry_2
Y1 C2 2.372(5) .
Y1 C5 2.401(5) .
Y1 N5 2.591(4) .
Y1 B4 2.677(6) .
Y1 B3 2.682(6) .
Y1 B8 2.706(7) .
Y1 N4 2.730(4) .
Y1 B6 2.752(7) .
Y1 B7 2.770(6) 3_666
Y1 B7 2.777(7) .
Y1 B8 3.053(6) 3_666
Y1 Y1 3.9368(10) 3_666
Na1 N1 2.446(7) .
Na1 N2 2.606(7) .
Na1 B11 2.950(7) .
Na1 B9 2.975(7) 3_766
Na1 B4 3.012(6) .
Na1 B10 3.081(6) .
Na1 B3 3.081(7) 3_766
N5 C9 1.466(7) .
N5 C11 1.472(7) .
N5 C10 1.478(7) .
N4 C6 1.471(7) .
N4 C4 1.480(7) .
N4 C7 1.482(7) .
N1 C21 1.123(8) .
C21 C22 1.430(9) .
B8 C2 1.598(8) .
B8 B7 1.753(9) .
B8 B9 1.794(9) .
B8 B13 1.799(9) .
B8 Y1 3.053(6) 3_666
C9 C8 1.524(8) .
C2 C3 1.526(7) .
C2 B9 1.608(8) .
C2 B3 1.622(8) .
N2 C23 1.140(8) .
C3 C4 1.520(8) .
C5 C8 1.513(8) .
C5 B6 1.576(9) .
C5 B11 1.597(9) .
C5 B4 1.610(8) .
C23 C24 1.426(10) .
B3 B4 1.676(9) .
B3 B9 1.820(9) .
B3 B10 1.940(9) .
B3 Na1 3.081(7) 3_766
B6 B11 1.755(9) .
B6 B12 1.772(10) .
B6 B7 1.805(10) .
B10 B12 1.855(9) .
B10 B13 1.868(9) .
B10 B9 1.930(10) .
B10 B11 1.938(10) .
B10 B4 1.977(9) .
B4 B11 1.822(9) .
B11 B12 1.710(10) .
B12 B13 1.729(10) .
B12 B7 1.802(9) .
B7 B13 1.784(9) .
B7 Y1 2.770(6) 3_666
B9 B13 1.740(9) .
B9 Na1 2.975(7) 3_766
